data_7220113
loop_
_publ_author_name
'Liu, Yu-Qing'
'Ji, Wei'
'Zhou, Hai-Yan'
'Li, Yu'
'Jing, Su'
'Zhu, Dunru'
'Zhang, jian'

_publ_section_title
;
 Anthracene-based ferrocenylselenoethers: syntheses, crystal structures,
 Cu(I) complexes and sensoring property
;
_journal_name_full 'RSC Adv.'
_journal_paper_doi 10.1039/C5RA06591G
_journal_year 2015
_chemical_formula_sum 'C57.25 H48.5 Cl2.5 Cu2 Fe2 I2 Se4'
_chemical_formula_weight 1633.51
_chemical_name_systematic
; 
 ? 
;
_space_group_IT_number 29
_symmetry_cell_setting orthorhombic
_symmetry_space_group_name_Hall 'P 2c -2ac'
_symmetry_space_group_name_H-M 'P c a 21'
_atom_sites_solution_hydrogens geom
_atom_sites_solution_primary direct
_atom_sites_solution_secondary difmap
_audit_creation_method SHELXL-97
_audit_update_record
;
2014-11-18 deposited with the CCDC.
2015-05-07 downloaded from the CCDC.
;
_cell_angle_alpha 90.00
_cell_angle_beta 90.00
_cell_angle_gamma 90.00
_cell_formula_units_Z 4
_cell_length_a 22.7372(13)
_cell_length_b 7.6135(4)
_cell_length_c 32.6719(19)
_cell_measurement_reflns_used 8844
_cell_measurement_temperature 296(2)
_cell_measurement_theta_max 25.87
_cell_measurement_theta_min 2.49
_cell_volume 5655.8(5)
_computing_cell_refinement 'Bruker SMART'
_computing_data_collection 'Bruker SMART'
_computing_data_reduction 'Bruker SAINT'
_computing_molecular_graphics 'Bruker SHELXTL'
_computing_publication_material 'Bruker SHELXTL'
_computing_structure_refinement 'SHELXL-97 (Sheldrick, 1997)'
_computing_structure_solution 'SHELXS-97 (Sheldrick, 1990)'
_diffrn_ambient_temperature 296(2)
_diffrn_measured_fraction_theta_full 0.999
_diffrn_measured_fraction_theta_max 0.999
_diffrn_measurement_device_type 'Bruker Apex2 CCD'
_diffrn_measurement_method '\w scans'
_diffrn_radiation_monochromator graphite
_diffrn_radiation_source 'fine-focus sealed tube'
_diffrn_radiation_type MoK\a
_diffrn_radiation_wavelength 0.71073
_diffrn_reflns_av_R_equivalents 0.0422
_diffrn_reflns_av_sigmaI/netI 0.0531
_diffrn_reflns_limit_h_max 25
_diffrn_reflns_limit_h_min -29
_diffrn_reflns_limit_k_max 9
_diffrn_reflns_limit_k_min -9
_diffrn_reflns_limit_l_max 42
_diffrn_reflns_limit_l_min -32
_diffrn_reflns_number 36561
_diffrn_reflns_theta_full 27.57
_diffrn_reflns_theta_max 27.57
_diffrn_reflns_theta_min 1.79
_exptl_absorpt_coefficient_mu 5.065
_exptl_absorpt_correction_T_max 0.5588
_exptl_absorpt_correction_T_min 0.5171
_exptl_absorpt_correction_type multi-scan
_exptl_absorpt_process_details '(SADABS; Sheldrick, 2003)'
_exptl_crystal_colour yellow
_exptl_crystal_density_diffrn 1.918
_exptl_crystal_density_method 'not measured'
_exptl_crystal_description cube
_exptl_crystal_F_000 3146
_exptl_crystal_size_max 0.15
_exptl_crystal_size_mid 0.14
_exptl_crystal_size_min 0.13
_platon_squeeze_details
;The unit cell contains 1 methylene chloride molecules which have been treated 
as a diffuse contribution to the overall scattering without specific atom 
positions by SQUEEZE/PLATON. 
;
_refine_diff_density_max 1.615
_refine_diff_density_min -1.419
_refine_diff_density_rms 0.136
_refine_ls_abs_structure_details 'Flack H D (1983), Acta Cryst. A39, 876-881'
_refine_ls_abs_structure_Flack 0.00
_refine_ls_extinction_method none
_refine_ls_goodness_of_fit_ref 1.040
_refine_ls_hydrogen_treatment mixed
_refine_ls_matrix_type full
_refine_ls_number_parameters 617
_refine_ls_number_reflns 11686
_refine_ls_number_restraints 14
_refine_ls_restrained_S_all 1.041
_refine_ls_R_factor_all 0.0758
_refine_ls_R_factor_gt 0.0575
_refine_ls_shift/su_max 0.022
_refine_ls_shift/su_mean 0.001
_refine_ls_structure_factor_coef Fsqd
_refine_ls_weighting_details 'calc w=1/[\s^2^(Fo^2^)+(0.0615P)^2^+22.6678P] where P=(Fo^2^+2Fc^2^)/3'
_refine_ls_weighting_scheme calc
_refine_ls_wR_factor_gt 0.1383
_refine_ls_wR_factor_ref 0.1475
_reflns_number_gt 9277
_reflns_number_total 11686
_reflns_threshold_expression >2sigma(I)
_cod_data_source_file c5ra06591g2.cif
_cod_data_source_block lyf2+cui
_cod_depositor_comments
;
The following automatic conversions were performed:

'_symmetry_cell_setting' value 'Orthorhombic' changed to
'orthorhombic' according to
/usr/data/users/saulius/crontab/automatic-downloads/rss-feeds/RSC/lib/dictionaries/cif_core.dic
dictionary named 'cif_core.dic' version 2.4.2 from 2011-04-26.

Automatic conversion script
Id: cif_fix_values 3271 2015-04-21 07:52:19Z andrius 
;
_cod_original_sg_symbol_H-M 'Pca2(1) '
_cod_original_formula_sum 'C57.25 H48.50 Cl2.50 Cu2 Fe2 I2 Se4'
_cod_database_code 7220113

loop_
_symmetry_equiv_pos_as_xyz
'x, y, z'
'-x, -y, z+1/2'
'x+1/2, -y, z'
'-x+1/2, y, z+1/2'

loop_
_atom_site_label
_atom_site_type_symbol
_atom_site_fract_x
_atom_site_fract_y
_atom_site_fract_z
_atom_site_U_iso_or_equiv
_atom_site_adp_type
_atom_site_occupancy
_atom_site_symmetry_multiplicity
_atom_site_calc_flag
_atom_site_refinement_flags
Se4 Se 0.14201(4) 0.80835(12) 0.38026(3) 0.0402(2) Uani 1 1 d .
Se2 Se 0.26343(4) 0.68992(12) 0.56901(3) 0.0400(2) Uani 1 1 d .
I2 I 0.26766(3) 0.58545(14) 0.44368(3) 0.0775(3) Uani 1 1 d .
Se1 Se 0.29848(5) 1.07266(14) 0.50229(4) 0.0519(3) Uani 1 1 d U
I1 I 0.13385(3) 0.93236(15) 0.50574(3) 0.0835(3) Uani 1 1 d .
Se3 Se 0.09988(5) 0.44097(14) 0.44872(4) 0.0499(3) Uani 1 1 d U
Cu1 Cu 0.24128(6) 0.80320(19) 0.50075(5) 0.0565(4) Uani 1 1 d .
Cu2 Cu 0.15837(6) 0.70808(19) 0.45003(5) 0.0549(3) Uani 1 1 d .
Fe1 Fe 0.41251(6) 0.79574(17) 0.54278(5) 0.0384(3) Uani 1 1 d .
C4 C 0.4662(5) 0.8663(15) 0.4958(4) 0.061(4) Uani 1 1 d .
H4A H 0.4963 0.7932 0.4827 0.073 Uiso 1 1 calc R
C2 C 0.4201(5) 1.0645(13) 0.5386(4) 0.051(3) Uani 1 1 d .
H2A H 0.4131 1.1489 0.5607 0.061 Uiso 1 1 calc R
C14 C 0.2842(5) 1.1874(14) 0.6320(4) 0.051(3) Uani 1 1 d .
H14A H 0.3068 1.2925 0.6262 0.077 Uiso 1 1 calc R
H14B H 0.2433 1.2218 0.6349 0.077 Uiso 1 1 calc R
C13 C 0.2505(4) 0.9036(12) 0.6016(3) 0.041(2) Uani 1 1 d .
H13A H 0.2104 0.9420 0.5968 0.061 Uiso 1 1 calc R
H13B H 0.2531 0.8710 0.6303 0.061 Uiso 1 1 calc R
C11 C 0.2760(5) 1.1644(12) 0.5562(3) 0.047(3) Uani 1 1 d .
H11A H 0.2945 1.2786 0.5592 0.071 Uiso 1 1 calc R
H11B H 0.2339 1.1841 0.5557 0.071 Uiso 1 1 calc R
C12 C 0.2898(5) 1.0590(11) 0.5952(3) 0.040(2) Uani 1 1 d .
H12A H 0.3306 1.0177 0.5937 0.048 Uiso 1 1 calc R
C10 C 0.3873(5) 0.7233(14) 0.6006(3) 0.047(2) Uani 1 1 d .
H10A H 0.3782 0.8027 0.6234 0.056 Uiso 1 1 calc R
C3 C 0.4742(5) 0.9808(17) 0.5295(5) 0.065(4) Uani 1 1 d .
H3A H 0.5111 0.9983 0.5444 0.079 Uiso 1 1 calc R
C1 C 0.3779(6) 1.0014(12) 0.5109(3) 0.054(3) Uani 1 1 d U
C7 C 0.3783(4) 0.5505(12) 0.5428(3) 0.042(2) Uani 1 1 d .
H7A H 0.3612 0.4904 0.5191 0.051 Uiso 1 1 calc R
C6 C 0.3470(4) 0.6598(11) 0.5711(3) 0.038(2) Uani 1 1 d .
C8 C 0.4372(4) 0.5427(14) 0.5548(4) 0.049(3) Uani 1 1 d .
H8A H 0.4685 0.4774 0.5410 0.059 Uiso 1 1 calc R
C9 C 0.4439(5) 0.6509(17) 0.5910(4) 0.057(3) Uani 1 1 d .
H9A H 0.4806 0.6720 0.6059 0.069 Uiso 1 1 calc R
C5 C 0.4063(5) 0.8826(14) 0.4839(3) 0.049(3) Uani 1 1 d .
H5A H 0.3874 0.8195 0.4613 0.059 Uiso 1 1 calc R
Fe2 Fe -0.00951(6) 0.70205(17) 0.39654(5) 0.0424(3) Uani 1 1 d .
C16 C 0.3671(6) 1.0839(18) 0.6782(5) 0.069(4) Uani 1 1 d U
C37 C 0.0225(5) 0.7715(14) 0.3400(3) 0.047(2) Uani 1 1 d .
H37A H 0.0343 0.6895 0.3184 0.056 Uiso 1 1 calc R
C42 C 0.1203(4) 0.4270(11) 0.3580(3) 0.0341(19) Uani 1 1 d .
H42A H 0.0789 0.4624 0.3561 0.041 Uiso 1 1 calc R
C43 C 0.1579(5) 0.5897(11) 0.3499(3) 0.041(2) Uani 1 1 d .
H43A H 0.1549 0.6165 0.3209 0.061 Uiso 1 1 calc R
H43B H 0.1985 0.5576 0.3551 0.061 Uiso 1 1 calc R
C36 C 0.0592(4) 0.8353(11) 0.3714(3) 0.038(2) Uani 1 1 d .
C41 C 0.1285(5) 0.3306(13) 0.3988(3) 0.045(2) Uani 1 1 d .
H41A H 0.1702 0.3087 0.4023 0.068 Uiso 1 1 calc R
H41B H 0.1094 0.2171 0.3964 0.068 Uiso 1 1 calc R
C39 C -0.0329(6) 0.9525(16) 0.3804(5) 0.071(4) Uani 1 1 d .
H39A H -0.0666 1.0194 0.3907 0.086 Uiso 1 1 calc R
C15 C 0.3055(6) 1.1084(13) 0.6724(4) 0.058(3) Uani 1 1 d .
C38 C -0.0316(6) 0.8420(18) 0.3444(4) 0.065(4) Uani 1 1 d .
H38A H -0.0654 0.8171 0.3267 0.079 Uiso 1 1 calc R
C40 C 0.0260(5) 0.9496(12) 0.3974(4) 0.049(3) Uani 1 1 d .
H40A H 0.0403 1.0145 0.4213 0.059 Uiso 1 1 calc R
C28 C 0.2662(6) 1.0555(15) 0.7019(5) 0.065(3) Uani 1 1 d .
C33 C -0.0680(5) 0.6320(17) 0.4417(5) 0.068(4) Uani 1 1 d .
H33A H -0.1002 0.7061 0.4515 0.082 Uiso 1 1 calc R
C45 C 0.1226(5) 0.3610(12) 0.2812(3) 0.042(2) Uani 1 1 d .
C58 C 0.1690(5) 0.4228(11) 0.2561(3) 0.041(2) Uani 1 1 d .
C44 C 0.1319(5) 0.2924(12) 0.3240(3) 0.047(3) Uani 1 1 d .
H44A H 0.1721 0.2513 0.3263 0.071 Uiso 1 1 calc R
H44B H 0.1063 0.1922 0.3281 0.071 Uiso 1 1 calc R
C35 C -0.0161(4) 0.4362(13) 0.4033(4) 0.048(3) Uani 1 1 d .
H35A H -0.0060 0.3480 0.3825 0.057 Uiso 1 1 calc R
C23 C 0.2886(9) 0.9810(16) 0.7409(5) 0.077(4) Uani 1 1 d U
C31 C 0.0231(4) 0.5069(13) 0.4334(3) 0.042(2) Uani 1 1 d U
C47 C 0.0161(5) 0.317(2) 0.2900(5) 0.074(4) Uani 1 1 d .
H47A H 0.0228 0.2628 0.3151 0.089 Uiso 1 1 calc R
C46 C 0.0639(5) 0.3788(15) 0.2668(4) 0.054(3) Uani 1 1 d .
C32 C -0.0105(5) 0.6339(14) 0.4576(4) 0.055(3) Uani 1 1 d .
H32A H 0.0040 0.7044 0.4806 0.066 Uiso 1 1 calc R
C34 C -0.0723(5) 0.5128(17) 0.4094(5) 0.074(4) Uani 1 1 d .
H34A H -0.1077 0.4888 0.3932 0.089 Uiso 1 1 calc R
C17 C 0.4085(6) 1.149(2) 0.6497(6) 0.093(6) Uani 1 1 d .
H17A H 0.3946 1.2142 0.6275 0.111 Uiso 1 1 calc R
C22 C 0.3477(11) 0.961(2) 0.7437(7) 0.096(6) Uani 1 1 d .
H22A H 0.3620 0.9144 0.7681 0.115 Uiso 1 1 calc R
C53 C 0.1572(6) 0.5022(14) 0.2168(3) 0.053(3) Uani 1 1 d .
C57 C 0.2287(5) 0.4122(15) 0.2684(4) 0.055(3) Uani 1 1 d .
H57A H 0.2387 0.3625 0.2935 0.066 Uiso 1 1 calc R
C25 C 0.1930(12) 0.960(3) 0.7681(6) 0.119(8) Uani 1 1 d .
H25A H 0.1690 0.9382 0.7905 0.143 Uiso 1 1 calc R
C54 C 0.2017(6) 0.5608(15) 0.1928(4) 0.058(3) Uani 1 1 d .
H54A H 0.1928 0.6089 0.1674 0.070 Uiso 1 1 calc R
C56 C 0.2719(5) 0.4768(18) 0.2427(4) 0.064(3) Uani 1 1 d .
H56A H 0.3108 0.4697 0.2511 0.077 Uiso 1 1 calc R
C55 C 0.2601(7) 0.5510(15) 0.2051(5) 0.072(5) Uani 1 1 d .
H55A H 0.2902 0.5931 0.1885 0.086 Uiso 1 1 calc R
C52 C 0.0986(5) 0.5212(16) 0.2051(4) 0.057(3) Uani 1 1 d .
H52A H 0.0905 0.5747 0.1801 0.068 Uiso 1 1 calc R
C51 C 0.0522(6) 0.4646(18) 0.2286(5) 0.069(4) Uani 1 1 d .
C50 C -0.0071(7) 0.483(3) 0.2161(7) 0.110(7) Uani 1 1 d .
H50A H -0.0152 0.5400 0.1915 0.132 Uiso 1 1 calc R
C20 C 0.4493(8) 0.981(3) 0.7179(8) 0.124(10) Uani 1 1 d .
H20A H 0.4634 0.9328 0.7422 0.149 Uiso 1 1 calc R
C24 C 0.2530(12) 0.937(2) 0.7724(7) 0.107(6) Uani 1 1 d U
H24A H 0.2685 0.8908 0.7965 0.129 Uiso 1 1 calc R
C26 C 0.1665(8) 1.017(2) 0.7315(6) 0.099(6) Uani 1 1 d .
H26A H 0.1258 1.0186 0.7282 0.119 Uiso 1 1 calc R
C21 C 0.3875(9) 1.002(2) 0.7152(7) 0.098(6) Uani 1 1 d U
C27 C 0.2054(7) 1.0705(19) 0.6999(5) 0.081(4) Uani 1 1 d .
H27A H 0.1891 1.1190 0.6764 0.097 Uiso 1 1 calc R
C49 C -0.0521(9) 0.421(3) 0.2384(10) 0.149(12) Uani 1 1 d .
H49A H -0.0905 0.4333 0.2292 0.178 Uiso 1 1 calc R
C19 C 0.4874(10) 1.020(4) 0.6915(11) 0.161(15) Uani 1 1 d .
H19A H 0.5265 0.9875 0.6952 0.193 Uiso 1 1 calc R
C48 C -0.0407(7) 0.337(3) 0.2757(8) 0.113(8) Uani 1 1 d .
H48A H -0.0719 0.2940 0.2912 0.136 Uiso 1 1 calc R
C18 C 0.4686(8) 1.123(3) 0.6528(9) 0.143(12) Uani 1 1 d .
H18A H 0.4953 1.1627 0.6334 0.171 Uiso 1 1 calc R
Cl2 Cl 0.5999(13) 1.398(4) 0.5981(16) 0.90(5) Uani 1 1 d D
Cl1 Cl 0.6046(15) 1.762(4) 0.6127(13) 0.69(3) Uani 1 1 d D
C60 C 0.610(3) 1.604(6) 0.5756(11) 0.27(2) Uiso 1 1 d D

loop_
_atom_site_aniso_label
_atom_site_aniso_U_11
_atom_site_aniso_U_22
_atom_site_aniso_U_33
_atom_site_aniso_U_23
_atom_site_aniso_U_13
_atom_site_aniso_U_12
Se4 0.0468(5) 0.0272(4) 0.0466(6) -0.0076(4) 0.0127(4) -0.0095(4)
Se2 0.0422(5) 0.0288(4) 0.0490(6) -0.0095(4) 0.0083(4) -0.0068(4)
I2 0.0524(4) 0.1047(7) 0.0754(6) -0.0481(6) -0.0086(4) 0.0270(4)
Se1 0.0630(6) 0.0420(5) 0.0507(6) 0.0082(5) 0.0098(6) 0.0127(5)
I1 0.0499(4) 0.1167(8) 0.0839(7) -0.0556(6) -0.0105(4) 0.0299(5)
Se3 0.0652(6) 0.0448(5) 0.0397(5) 0.0075(5) 0.0123(5) 0.0057(5)
Cu1 0.0493(7) 0.0668(9) 0.0533(9) -0.0202(7) -0.0044(7) 0.0094(6)
Cu2 0.0509(7) 0.0650(8) 0.0489(8) -0.0178(7) -0.0022(6) 0.0032(6)
Fe1 0.0373(7) 0.0297(6) 0.0482(8) -0.0016(6) 0.0101(6) -0.0026(5)
C4 0.057(6) 0.040(5) 0.086(10) -0.014(6) 0.041(6) -0.008(5)
C2 0.048(6) 0.034(5) 0.072(8) -0.010(5) 0.022(5) -0.012(4)
C14 0.058(6) 0.042(5) 0.053(7) -0.014(5) -0.008(5) 0.001(5)
C13 0.042(5) 0.037(5) 0.045(6) -0.006(4) 0.012(4) -0.009(4)
C11 0.065(7) 0.027(5) 0.050(6) 0.005(4) 0.014(5) 0.002(4)
C12 0.053(6) 0.020(4) 0.047(6) -0.006(4) 0.009(4) -0.002(4)
C10 0.048(6) 0.052(6) 0.041(6) 0.008(5) 0.003(5) 0.009(5)
C3 0.032(5) 0.060(7) 0.105(11) 0.019(7) 0.019(6) 0.004(5)
C1 0.092(8) 0.021(4) 0.051(7) 0.005(4) 0.029(6) -0.002(5)
C7 0.056(6) 0.026(4) 0.045(6) -0.007(4) 0.018(5) -0.001(4)
C6 0.043(5) 0.028(4) 0.044(6) -0.008(4) 0.007(4) 0.001(4)
C8 0.038(5) 0.044(6) 0.065(7) 0.007(5) 0.002(5) 0.016(4)
C9 0.042(6) 0.074(8) 0.056(7) 0.011(6) -0.001(5) 0.006(5)
C5 0.056(6) 0.045(6) 0.047(6) 0.019(5) 0.024(5) -0.006(5)
Fe2 0.0434(7) 0.0309(6) 0.0529(9) -0.0012(6) 0.0103(6) -0.0029(6)
C16 0.069(4) 0.069(4) 0.069(4) -0.0013(10) -0.0005(10) -0.0001(10)
C37 0.060(7) 0.046(6) 0.035(5) 0.000(4) -0.002(5) 0.006(5)
C42 0.038(5) 0.030(4) 0.034(5) -0.005(4) 0.006(4) -0.002(4)
C43 0.053(6) 0.028(4) 0.041(6) -0.008(4) 0.011(4) -0.006(4)
C36 0.048(5) 0.024(4) 0.040(5) 0.004(4) 0.008(4) -0.003(4)
C41 0.066(6) 0.035(5) 0.035(5) 0.008(4) 0.006(5) 0.002(5)
C39 0.086(9) 0.045(6) 0.083(10) 0.013(7) 0.027(8) 0.029(6)
C15 0.080(8) 0.032(5) 0.063(8) -0.020(5) -0.020(7) 0.001(5)
C38 0.068(8) 0.066(8) 0.062(8) 0.010(6) -0.016(6) -0.022(6)
C40 0.054(6) 0.022(4) 0.071(8) -0.002(5) 0.003(5) -0.007(4)
C28 0.077(9) 0.041(6) 0.076(9) -0.030(6) 0.005(7) -0.003(6)
C33 0.057(6) 0.067(7) 0.080(9) -0.014(7) 0.053(7) -0.004(6)
C45 0.055(6) 0.030(4) 0.042(6) -0.022(4) 0.007(5) 0.006(4)
C58 0.056(6) 0.028(4) 0.038(5) -0.018(4) 0.008(4) 0.003(4)
C44 0.070(7) 0.023(4) 0.048(6) -0.010(4) 0.013(5) -0.020(5)
C35 0.041(5) 0.034(5) 0.068(8) 0.001(5) 0.011(5) -0.011(4)
C23 0.123(14) 0.030(6) 0.079(10) -0.021(6) -0.009(9) 0.001(7)
C31 0.032(4) 0.042(5) 0.052(6) 0.004(5) 0.012(4) -0.004(4)
C47 0.039(6) 0.100(10) 0.083(10) -0.037(8) 0.009(6) -0.008(6)
C46 0.055(6) 0.050(6) 0.058(7) -0.032(5) 0.003(5) -0.003(5)
C32 0.069(7) 0.046(6) 0.050(7) -0.008(5) 0.034(6) -0.010(5)
C34 0.042(6) 0.048(7) 0.132(13) -0.030(8) 0.026(7) -0.008(5)
C17 0.047(7) 0.117(12) 0.114(13) -0.077(11) 0.007(7) -0.016(7)
C22 0.146(19) 0.042(8) 0.100(14) -0.029(8) -0.027(13) 0.006(10)
C53 0.082(8) 0.038(5) 0.038(6) -0.014(5) 0.007(5) 0.011(5)
C57 0.050(6) 0.050(6) 0.064(8) -0.024(5) 0.009(5) 0.005(5)
C25 0.18(2) 0.103(14) 0.079(13) -0.044(11) 0.029(14) -0.055(15)
C54 0.073(8) 0.049(6) 0.053(7) -0.021(5) 0.025(6) -0.017(6)
C56 0.052(7) 0.071(8) 0.069(9) -0.007(7) 0.008(6) -0.011(6)
C55 0.088(10) 0.046(6) 0.082(11) -0.025(7) 0.048(9) -0.023(6)
C52 0.048(6) 0.056(7) 0.066(8) -0.017(6) -0.013(6) 0.006(5)
C51 0.071(8) 0.071(8) 0.066(9) -0.031(7) -0.012(7) 0.021(7)
C50 0.052(9) 0.130(15) 0.149(19) -0.051(14) -0.026(10) 0.020(9)
C20 0.057(9) 0.099(13) 0.22(3) -0.097(16) -0.048(13) 0.034(9)
C24 0.16(2) 0.058(9) 0.103(15) -0.015(9) -0.010(12) -0.022(11)
C26 0.096(12) 0.105(13) 0.096(14) -0.030(11) 0.009(11) -0.042(10)
C21 0.111(13) 0.055(8) 0.129(14) -0.061(9) -0.064(12) 0.027(9)
C27 0.082(10) 0.074(9) 0.087(11) -0.028(8) -0.004(8) -0.007(8)
C49 0.057(11) 0.17(2) 0.22(3) -0.08(2) -0.025(15) 0.044(13)
C19 0.081(14) 0.16(2) 0.24(4) -0.14(2) -0.061(18) 0.053(15)
C48 0.050(9) 0.131(16) 0.16(2) -0.070(15) 0.026(11) -0.022(10)
C18 0.067(11) 0.143(18) 0.22(3) -0.13(2) 0.041(14) -0.030(11)
Cl2 0.40(4) 0.50(4) 1.78(16) -0.38(7) 0.33(6) -0.03(3)
Cl1 0.58(5) 0.65(6) 0.82(7) -0.19(5) -0.25(5) -0.12(4)

loop_
_atom_type_symbol
_atom_type_description
_atom_type_scat_dispersion_real
_atom_type_scat_dispersion_imag
_atom_type_scat_source
C C 0.0033 0.0016 'International Tables Vol C Tables 4.2.6.8 and 6.1.1.4'
H H 0.0000 0.0000 'International Tables Vol C Tables 4.2.6.8 and 6.1.1.4'
Fe Fe 0.3463 0.8444 'International Tables Vol C Tables 4.2.6.8 and 6.1.1.4'
Cu Cu 0.3201 1.2651 'International Tables Vol C Tables 4.2.6.8 and 6.1.1.4'
Se Se -0.0929 2.2259 'International Tables Vol C Tables 4.2.6.8 and 6.1.1.4'
I I -0.4742 1.8119 'International Tables Vol C Tables 4.2.6.8 and 6.1.1.4'
Cl Cl 0.1484 0.1585 'International Tables Vol C Tables 4.2.6.8 and 6.1.1.4'

loop_
_geom_angle_atom_site_label_1
_geom_angle_atom_site_label_2
_geom_angle_atom_site_label_3
_geom_angle
C36 Se4 C43 101.2(4)
C36 Se4 Cu2 109.0(3)
C43 Se4 Cu2 100.3(3)
C6 Se2 C13 103.2(4)
C6 Se2 Cu1 106.2(3)
C13 Se2 Cu1 99.9(3)
Cu1 I2 Cu2 59.91(4)
C1 Se1 C11 102.5(5)
C1 Se1 Cu1 105.6(3)
C11 Se1 Cu1 100.4(3)
Cu2 I1 Cu1 60.35(4)
C31 Se3 C41 101.6(5)
C31 Se3 Cu2 106.8(3)
C41 Se3 Cu2 101.1(3)
Se1 Cu1 Se2 99.72(6)
Se1 Cu1 I2 115.81(7)
Se2 Cu1 I2 112.76(6)
Se1 Cu1 Cu2 129.31(8)
Se2 Cu1 Cu2 129.04(7)
I2 Cu1 Cu2 61.88(4)
Se1 Cu1 I1 100.35(6)
Se2 Cu1 I1 105.43(6)
I2 Cu1 I1 120.14(6)
Cu2 Cu1 I1 58.29(4)
Se3 Cu2 Se4 99.34(6)
Se3 Cu2 I1 116.87(7)
Se4 Cu2 I1 115.09(7)
Se3 Cu2 Cu1 129.65(7)
Se4 Cu2 Cu1 128.16(7)
I1 Cu2 Cu1 61.36(4)
Se3 Cu2 I2 102.47(6)
Se4 Cu2 I2 100.35(6)
I1 Cu2 I2 119.54(6)
Cu1 Cu2 I2 58.21(4)
C7 Fe1 C4 118.4(4)
C7 Fe1 C3 154.8(5)
C4 Fe1 C3 40.8(5)
C7 Fe1 C6 41.3(4)
C4 Fe1 C6 156.4(5)
C3 Fe1 C6 162.4(5)
C7 Fe1 C1 124.1(5)
C4 Fe1 C1 69.1(5)
C3 Fe1 C1 68.0(5)
C6 Fe1 C1 109.9(4)
C7 Fe1 C5 105.9(5)
C4 Fe1 C5 40.9(5)
C3 Fe1 C5 67.8(5)
C6 Fe1 C5 122.8(4)
C1 Fe1 C5 40.7(4)
C7 Fe1 C8 40.1(4)
C4 Fe1 C8 103.3(5)
C3 Fe1 C8 120.3(4)
C6 Fe1 C8 68.5(4)
C1 Fe1 C8 158.1(5)
C5 Fe1 C8 120.4(5)
C7 Fe1 C9 68.7(5)
C4 Fe1 C9 120.8(5)
C3 Fe1 C9 107.2(5)
C6 Fe1 C9 68.5(4)
C1 Fe1 C9 160.1(5)
C5 Fe1 C9 157.4(5)
C8 Fe1 C9 41.4(5)
C7 Fe1 C10 69.1(4)
C4 Fe1 C10 159.2(5)
C3 Fe1 C10 125.1(6)
C6 Fe1 C10 40.5(4)
C1 Fe1 C10 124.7(4)
C5 Fe1 C10 159.6(4)
C8 Fe1 C10 69.2(4)
C9 Fe1 C10 41.0(4)
C7 Fe1 C2 161.8(4)
C4 Fe1 C2 68.7(4)
C3 Fe1 C2 40.5(4)
C6 Fe1 C2 126.6(4)
C1 Fe1 C2 40.1(5)
C5 Fe1 C2 67.7(5)
C8 Fe1 C2 157.9(5)
C9 Fe1 C2 123.8(5)
C10 Fe1 C2 110.6(5)
C3 C4 C5 106.4(9)
C3 C4 Fe1 69.7(7)
C5 C4 Fe1 69.8(6)
C3 C4 H4A 126.8
C5 C4 H4A 126.8
Fe1 C4 H4A 126.8
C1 C2 C3 107.7(11)
C1 C2 Fe1 69.2(6)
C3 C2 Fe1 68.9(6)
C1 C2 H2A 126.1
C3 C2 H2A 126.1
Fe1 C2 H2A 126.1
C15 C14 C12 113.2(8)
C15 C14 H14A 108.9
C12 C14 H14A 108.9
C15 C14 H14B 108.9
C12 C14 H14B 108.9
H14A C14 H14B 107.7
C12 C13 Se2 119.2(7)
C12 C13 H13A 107.5
Se2 C13 H13A 107.5
C12 C13 H13B 107.5
Se2 C13 H13B 107.5
H13A C13 H13B 107.0
C12 C11 Se1 120.3(6)
C12 C11 H11A 107.2
Se1 C11 H11A 107.2
C12 C11 H11B 107.2
Se1 C11 H11B 107.2
H11A C11 H11B 106.9
C13 C12 C11 114.0(9)
C13 C12 C14 109.8(8)
C11 C12 C14 107.2(7)
C13 C12 H12A 108.6
C11 C12 H12A 108.6
C14 C12 H12A 108.6
C6 C10 C9 107.4(10)
C6 C10 Fe1 69.2(6)
C9 C10 Fe1 69.5(6)
C6 C10 H10A 126.3
C9 C10 H10A 126.3
Fe1 C10 H10A 126.3
C2 C3 C4 109.1(11)
C2 C3 Fe1 70.6(6)
C4 C3 Fe1 69.5(7)
C2 C3 H3A 125.4
C4 C3 H3A 125.4
Fe1 C3 H3A 125.4
C2 C1 C5 107.9(11)
C2 C1 Se1 130.1(8)
C5 C1 Se1 121.4(10)
C2 C1 Fe1 70.7(7)
C5 C1 Fe1 69.7(6)
Se1 C1 Fe1 131.3(5)
C8 C7 C6 108.7(10)
C8 C7 Fe1 70.8(6)
C6 C7 Fe1 69.9(5)
C8 C7 H7A 125.6
C6 C7 H7A 125.6
Fe1 C7 H7A 125.6
C10 C6 C7 108.4(9)
C10 C6 Se2 128.7(7)
C7 C6 Se2 122.7(8)
C10 C6 Fe1 70.3(6)
C7 C6 Fe1 68.8(5)
Se2 C6 Fe1 130.5(5)
C7 C8 C9 107.9(9)
C7 C8 Fe1 69.1(5)
C9 C8 Fe1 69.5(6)
C7 C8 H8A 126.1
C9 C8 H8A 126.1
Fe1 C8 H8A 126.1
C10 C9 C8 107.6(10)
C10 C9 Fe1 69.5(6)
C8 C9 Fe1 69.1(6)
C10 C9 H9A 126.2
C8 C9 H9A 126.2
Fe1 C9 H9A 126.2
C1 C5 C4 108.8(11)
C1 C5 Fe1 69.7(6)
C4 C5 Fe1 69.3(7)
C1 C5 H5A 125.6
C4 C5 H5A 125.6
Fe1 C5 H5A 125.6
C36 Fe2 C35 126.4(4)
C36 Fe2 C39 68.4(5)
C35 Fe2 C39 158.7(6)
C36 Fe2 C40 41.0(4)
C35 Fe2 C40 159.8(4)
C39 Fe2 C40 41.4(5)
C36 Fe2 C31 108.7(4)
C35 Fe2 C31 41.0(4)
C39 Fe2 C31 156.8(6)
C40 Fe2 C31 121.0(4)
C36 Fe2 C37 40.3(4)
C35 Fe2 C37 112.2(5)
C39 Fe2 C37 67.7(5)
C40 Fe2 C37 68.7(5)
C31 Fe2 C37 125.9(4)
C36 Fe2 C33 156.2(5)
C35 Fe2 C33 67.6(5)
C39 Fe2 C33 105.0(5)
C40 Fe2 C33 118.9(5)
C31 Fe2 C33 67.9(5)
C37 Fe2 C33 160.2(6)
C36 Fe2 C32 121.6(4)
C35 Fe2 C32 69.2(5)
C39 Fe2 C32 118.8(5)
C40 Fe2 C32 102.8(5)
C31 Fe2 C32 41.7(4)
C37 Fe2 C32 159.8(5)
C33 Fe2 C32 39.9(5)
C36 Fe2 C34 163.2(4)
C35 Fe2 C34 40.4(4)
C39 Fe2 C34 121.4(6)
C40 Fe2 C34 155.2(5)
C31 Fe2 C34 68.1(5)
C37 Fe2 C34 127.3(6)
C33 Fe2 C34 39.5(5)
C32 Fe2 C34 67.8(6)
C36 Fe2 C38 66.3(5)
C35 Fe2 C38 125.5(5)
C39 Fe2 C38 41.1(6)
C40 Fe2 C38 68.5(5)
C31 Fe2 C38 160.6(5)
C37 Fe2 C38 38.2(5)
C33 Fe2 C38 124.6(6)
C32 Fe2 C38 157.4(5)
C34 Fe2 C38 110.9(6)
C17 C16 C15 121.4(15)
C17 C16 C21 119.5(16)
C15 C16 C21 119.0(15)
C38 C37 C36 109.0(10)
C38 C37 Fe2 71.6(7)
C36 C37 Fe2 69.2(6)
C38 C37 H37A 125.5
C36 C37 H37A 125.5
Fe2 C37 H37A 125.5
C43 C42 C41 118.0(8)
C43 C42 C44 108.7(7)
C41 C42 C44 106.8(8)
C43 C42 H42A 107.6
C41 C42 H42A 107.6
C44 C42 H42A 107.6
C42 C43 Se4 119.7(6)
C42 C43 H43A 107.4
Se4 C43 H43A 107.4
C42 C43 H43B 107.4
Se4 C43 H43B 107.4
H43A C43 H43B 106.9
C37 C36 C40 109.2(9)
C37 C36 Se4 131.0(8)
C40 C36 Se4 119.5(8)
C37 C36 Fe2 70.5(6)
C40 C36 Fe2 70.0(5)
Se4 C36 Fe2 129.7(5)
C42 C41 Se3 118.8(7)
C42 C41 H41A 107.6
Se3 C41 H41A 107.6
C42 C41 H41B 107.6
Se3 C41 H41B 107.6
H41A C41 H41B 107.0
C38 C39 C40 106.5(10)
C38 C39 Fe2 70.3(7)
C40 C39 Fe2 69.4(6)
C38 C39 H39A 126.7
C40 C39 H39A 126.7
Fe2 C39 H39A 126.7
C28 C15 C16 120.6(13)
C28 C15 C14 121.0(12)
C16 C15 C14 118.4(13)
C37 C38 C39 109.7(11)
C37 C38 Fe2 70.2(7)
C39 C38 Fe2 68.7(7)
C37 C38 H38A 125.1
C39 C38 H38A 125.1
Fe2 C38 H38A 125.1
C36 C40 C39 105.5(10)
C36 C40 Fe2 68.9(5)
C39 C40 Fe2 69.2(6)
C36 C40 H40A 127.2
C39 C40 H40A 127.2
Fe2 C40 H40A 127.2
C15 C28 C27 126.3(15)
C15 C28 C23 119.4(14)
C27 C28 C23 114.3(15)
C34 C33 C32 110.6(10)
C34 C33 Fe2 70.8(7)
C32 C33 Fe2 70.2(6)
C34 C33 H33A 124.7
C32 C33 H33A 124.7
Fe2 C33 H33A 124.7
C58 C45 C46 118.3(10)
C58 C45 C44 123.2(10)
C46 C45 C44 118.2(10)
C45 C58 C57 121.9(10)
C45 C58 C53 121.1(10)
C57 C58 C53 117.0(10)
C45 C44 C42 114.5(8)
C45 C44 H44A 108.6
C42 C44 H44A 108.6
C45 C44 H44B 108.6
C42 C44 H44B 108.6
H44A C44 H44B 107.6
C34 C35 C31 108.0(10)
C34 C35 Fe2 70.9(6)
C31 C35 Fe2 69.9(6)
C34 C35 H35A 126.0
C31 C35 H35A 126.0
Fe2 C35 H35A 126.0
C24 C23 C22 121(2)
C24 C23 C28 122.9(19)
C22 C23 C28 116.1(17)
C35 C31 C32 107.1(9)
C35 C31 Se3 131.2(8)
C32 C31 Se3 121.1(9)
C35 C31 Fe2 69.1(6)
C32 C31 Fe2 69.5(6)
Se3 C31 Fe2 133.2(5)
C48 C47 C46 120.2(17)
C48 C47 H47A 119.9
C46 C47 H47A 119.9
C47 C46 C45 121.0(13)
C47 C46 C51 118.6(12)
C45 C46 C51 120.4(11)
C33 C32 C31 106.2(10)
C33 C32 Fe2 69.9(8)
C31 C32 Fe2 68.8(6)
C33 C32 H32A 126.9
C31 C32 H32A 126.9
Fe2 C32 H32A 126.9
C33 C34 C35 108.1(12)
C33 C34 Fe2 69.7(7)
C35 C34 Fe2 68.7(6)
C33 C34 H34A 126.0
C35 C34 H34A 126.0
Fe2 C34 H34A 126.0
C18 C17 C16 124(2)
C18 C17 H17A 118.1
C16 C17 H17A 118.1
C21 C22 C23 127(2)
C21 C22 H22A 116.6
C23 C22 H22A 116.6
C54 C53 C52 121.3(12)
C54 C53 C58 121.0(12)
C52 C53 C58 117.8(11)
C56 C57 C58 119.0(12)
C56 C57 H57A 120.5
C58 C57 H57A 120.5
C24 C25 C26 123(2)
C24 C25 H25A 118.3
C26 C25 H25A 118.3
C53 C54 C55 121.9(13)
C53 C54 H54A 119.1
C55 C54 H54A 119.1
C55 C56 C57 123.4(12)
C55 C56 H56A 118.3
C57 C56 H56A 118.3
C56 C55 C54 117.7(12)
C56 C55 H55A 121.2
C54 C55 H55A 121.2
C51 C52 C53 123.2(12)
C51 C52 H52A 118.4
C53 C52 H52A 118.4
C52 C51 C50 122.6(16)
C52 C51 C46 119.1(11)
C50 C51 C46 118.3(16)
C49 C50 C51 122(2)
C49 C50 H50A 118.9
C51 C50 H50A 118.9
C19 C20 C21 128(3)
C19 C20 H20A 116.1
C21 C20 H20A 116.1
C23 C24 C25 119(2)
C23 C24 H24A 120.7
C25 C24 H24A 120.7
C25 C26 C27 116.0(18)
C25 C26 H26A 122.0
C27 C26 H26A 122.0
C22 C21 C20 127(2)
C22 C21 C16 117.9(17)
C20 C21 C16 115(2)
C28 C27 C26 124.3(17)
C28 C27 H27A 117.8
C26 C27 H27A 117.8
C50 C49 C48 119.5(18)
C50 C49 H49A 120.2
C48 C49 H49A 120.2
C20 C19 C18 119(2)
C20 C19 H19A 120.3
C18 C19 H19A 120.3
C47 C48 C49 121.1(19)
C47 C48 H48A 119.4
C49 C48 H48A 119.4
C17 C18 C19 114(2)
C17 C18 H18A 123.0
C19 C18 H18A 123.0
Cl1 C60 Cl2 108.8(16)

loop_
_geom_bond_atom_site_label_1
_geom_bond_atom_site_label_2
_geom_bond_distance
Se4 C36 1.916(10)
Se4 C43 1.972(9)
Se4 Cu2 2.4327(19)
Se2 C6 1.914(9)
Se2 C13 1.967(10)
Se2 Cu1 2.4436(19)
I2 Cu1 2.5662(16)
I2 Cu2 2.6627(15)
Se1 C1 1.906(13)
Se1 C11 1.962(11)
Se1 Cu1 2.4296(19)
I1 Cu2 2.5573(16)
I1 Cu1 2.6382(15)
Se3 C31 1.884(10)
Se3 C41 1.947(11)
Se3 Cu2 2.4302(19)
Cu1 Cu2 2.6123(17)
Fe1 C7 2.023(9)
Fe1 C4 2.033(11)
Fe1 C3 2.034(12)
Fe1 C6 2.037(10)
Fe1 C1 2.039(11)
Fe1 C5 2.039(11)
Fe1 C8 2.045(10)
Fe1 C9 2.051(12)
Fe1 C10 2.051(11)
Fe1 C2 2.058(10)
C4 C3 1.42(2)
C4 C5 1.423(17)
C4 H4A 0.9800
C2 C1 1.404(17)
C2 C3 1.417(15)
C2 H2A 0.9800
C14 C15 1.531(17)
C14 C12 1.555(14)
C14 H14A 0.9700
C14 H14B 0.9700
C13 C12 1.498(12)
C13 H13A 0.9700
C13 H13B 0.9700
C11 C12 1.538(14)
C11 H11A 0.9700
C11 H11B 0.9700
C12 H12A 0.9800
C10 C6 1.416(15)
C10 C9 1.437(15)
C10 H10A 0.9800
C3 H3A 0.9800
C1 C5 1.418(15)
C7 C8 1.395(14)
C7 C6 1.433(13)
C7 H7A 0.9800
C8 C9 1.447(17)
C8 H8A 0.9800
C9 H9A 0.9800
C5 H5A 0.9800
Fe2 C36 2.036(9)
Fe2 C35 2.041(10)
Fe2 C39 2.049(11)
Fe2 C40 2.051(9)
Fe2 C31 2.052(11)
Fe2 C37 2.054(11)
Fe2 C33 2.056(11)
Fe2 C32 2.061(12)
Fe2 C34 2.071(12)
Fe2 C38 2.070(13)
C16 C17 1.42(2)
C16 C15 1.426(18)
C16 C21 1.44(2)
C37 C38 1.349(17)
C37 C36 1.408(15)
C37 H37A 0.9800
C42 C43 1.528(12)
C42 C41 1.533(13)
C42 C44 1.535(13)
C42 H42A 0.9800
C43 H43A 0.9700
C43 H43B 0.9700
C36 C40 1.432(14)
C41 H41A 0.9700
C41 H41B 0.9700
C39 C38 1.44(2)
C39 C40 1.450(18)
C39 H39A 0.9800
C15 C28 1.374(19)
C38 H38A 0.9800
C40 H40A 0.9800
C28 C27 1.39(2)
C28 C23 1.49(2)
C33 C34 1.395(19)
C33 C32 1.406(19)
C33 H33A 0.9800
C45 C58 1.417(15)
C45 C46 1.421(16)
C45 C44 1.506(15)
C58 C57 1.420(16)
C58 C53 1.442(15)
C44 H44A 0.9700
C44 H44B 0.9700
C35 C34 1.420(15)
C35 C31 1.433(15)
C35 H35A 0.9800
C23 C24 1.35(3)
C23 C22 1.36(3)
C31 C32 1.463(14)
C47 C48 1.38(2)
C47 C46 1.406(18)
C47 H47A 0.9300
C46 C51 1.43(2)
C32 H32A 0.9800
C34 H34A 0.9800
C17 C18 1.39(2)
C17 H17A 0.9300
C22 C21 1.33(3)
C22 H22A 0.9300
C53 C54 1.356(16)
C53 C52 1.394(16)
C57 C56 1.383(17)
C57 H57A 0.9300
C25 C24 1.38(3)
C25 C26 1.41(3)
C25 H25A 0.9300
C54 C55 1.39(2)
C54 H54A 0.9300
C56 C55 1.38(2)
C56 H56A 0.9300
C55 H55A 0.9300
C52 C51 1.38(2)
C52 H52A 0.9300
C51 C50 1.416(19)
C50 C49 1.34(3)
C50 H50A 0.9300
C20 C19 1.26(4)
C20 C21 1.42(2)
C20 H20A 0.9300
C24 H24A 0.9300
C26 C27 1.42(2)
C26 H26A 0.9300
C27 H27A 0.9300
C49 C48 1.40(3)
C49 H49A 0.9300
C19 C18 1.55(4)
C19 H19A 0.9300
C48 H48A 0.9300
C18 H18A 0.9300
Cl2 C60 1.75(2)
Cl1 C60 1.71(2)

loop_
_platon_squeeze_void_nr
_platon_squeeze_void_average_x
_platon_squeeze_void_average_y
_platon_squeeze_void_average_z
_platon_squeeze_void_volume
_platon_squeeze_void_count_electrons
_platon_squeeze_void_content
1 0.311 0.019 0.363 103 11 ' '
2 0.811 -0.056 0.363 103 11 ' '
3 0.189 0.019 0.863 103 11 ' '
4 0.689 -0.056 0.863 103 11 ' '
